data_4518308
loop_
_publ_author_name
'Rumyantcev, Roman V.'
'Fukin, Georgy K.'
'Romanenko, Galina V.'
'Teplova, Irina A.'
'Bubnov, Michael P.'
'Cherkasov, Vladimir K.'

_publ_section_title
;
 Single Crystal X-ray Diffraction Studies of Two Polymorphic Modifications
 of the Dicarbonyl-<i>o</i>-Semiquinonato Rhodium Complex at Different
 Temperatures. Destruction Stimulated by Cooling Versus Stability.
;
_journal_issue 50
_journal_name_full 'ACS omega'
_journal_page_first 32792
_journal_page_last 32799
_journal_paper_doi 10.1021/acsomega.0c05344
_journal_volume 5
_journal_year 2020
_chemical_formula_sum 'C16 H20 O4 Rh'
_chemical_formula_weight 379.23
_space_group_crystal_system triclinic
_space_group_IT_number 2
_space_group_name_Hall '-P 1'
_space_group_name_H-M_alt 'P -1'
_atom_sites_solution_hydrogens geom
_atom_sites_solution_primary dual
_atom_sites_solution_secondary difmap
_audit_creation_method SHELXL-2014/7
_cell_angle_alpha 80.546(3)
_cell_angle_beta 78.610(3)
_cell_angle_gamma 78.031(3)
_cell_formula_units_Z 4
_cell_length_a 6.5234(6)
_cell_length_b 15.7418(13)
_cell_length_c 16.5027(13)
_cell_measurement_reflns_used 9954
_cell_measurement_temperature 170(2)
_cell_measurement_theta_max 27.63
_cell_measurement_theta_min 2.71
_cell_volume 1611.7(2)
_computing_cell_refinement SAINT
_computing_data_collection APEX3
_computing_data_reduction SAINT
_computing_molecular_graphics SHELXTL
_computing_publication_material SHELXTL
_computing_structure_refinement SHELXL-2014/7
_computing_structure_solution SHELXT-2014/5
_diffrn_ambient_temperature 170(2)
_diffrn_measured_fraction_theta_full 0.998
_diffrn_measured_fraction_theta_max 0.996
_diffrn_measurement_device_type 'Bruker D8 Quest (CMOS)'
_diffrn_measurement_method '\w scans'
_diffrn_radiation_type MoK\a
_diffrn_radiation_wavelength 0.71073
_diffrn_reflns_av_R_equivalents 0.1048
_diffrn_reflns_av_unetI/netI 0.1113
_diffrn_reflns_Laue_measured_fraction_full 0.998
_diffrn_reflns_Laue_measured_fraction_max 0.996
_diffrn_reflns_number 6943
_diffrn_reflns_point_group_measured_fraction_full 0.998
_diffrn_reflns_point_group_measured_fraction_max 0.996
_diffrn_reflns_theta_full 25.242
_diffrn_reflns_theta_max 27.103
_diffrn_reflns_theta_min 2.539
_diffrn_source 'microfocus tube'
_exptl_absorpt_coefficient_mu 1.071
_exptl_absorpt_correction_T_max 0.849542
_exptl_absorpt_correction_T_min 0.625422
_exptl_absorpt_correction_type multi-scan
_exptl_absorpt_process_details SADABS-2016/2
_exptl_crystal_colour black
_exptl_crystal_density_diffrn 1.563
_exptl_crystal_description stick
_exptl_crystal_F_000 772
_exptl_crystal_size_max 0.440
_exptl_crystal_size_mid 0.110
_exptl_crystal_size_min 0.060
_refine_diff_density_max 1.288
_refine_diff_density_min -1.184
_refine_diff_density_rms 0.197
_refine_ls_extinction_method none
_refine_ls_goodness_of_fit_ref 1.073
_refine_ls_hydrogen_treatment constr
_refine_ls_matrix_type full
_refine_ls_number_parameters 392
_refine_ls_number_reflns 6943
_refine_ls_number_restraints 0
_refine_ls_restrained_S_all 1.073
_refine_ls_R_factor_all 0.1253
_refine_ls_R_factor_gt 0.0795
_refine_ls_shift/su_max 0.001
_refine_ls_shift/su_mean 0.000
_refine_ls_structure_factor_coef Fsqd
_refine_ls_weighting_details 'w=1/[\s^2^(Fo^2^)+(0.1543P)^2^+3.2242P] where P=(Fo^2^+2Fc^2^)/3'
_refine_ls_weighting_scheme calc
_refine_ls_wR_factor_gt 0.2308
_refine_ls_wR_factor_ref 0.2611
_reflns_Friedel_coverage 0.000
_reflns_number_gt 4519
_reflns_number_total 6943
_reflns_threshold_expression 'I > 2\s(I)'
_cod_data_source_file ao0c05344_si_003.cif
_cod_data_source_block 2_170
_cod_depositor_comments 'Adding full bibliography for 4518296--4518313.cif.'
_cod_database_code 4518308
_shelx_shelxl_version_number 2014/7
_shelx_space_group_comment
;
The symmetry employed for this shelxl refinement is uniquely defined
by the following loop, which should always be used as a source of
symmetry information in preference to the above space-group names.
They are only intended as comments.
;
_shelx_estimated_absorpt_t_min 0.650
_shelx_estimated_absorpt_t_max 0.939

loop_
_space_group_symop_operation_xyz
'x, y, z'
'-x, -y, -z'

loop_
_atom_site_label
_atom_site_type_symbol
_atom_site_fract_x
_atom_site_fract_y
_atom_site_fract_z
_atom_site_U_iso_or_equiv
_atom_site_adp_type
_atom_site_occupancy
_atom_site_site_symmetry_order
_atom_site_calc_flag
_atom_site_refinement_flags_posn
_atom_site_refinement_flags_adp
_atom_site_refinement_flags_occupancy
_atom_site_disorder_assembly
_atom_site_disorder_group
Rh1 Rh -0.0150(2) 0.68690(5) 0.80722(4) 0.0518(3) Uani 1 1 d . . . . .
Rh2 Rh 0.4651(2) 0.68283(5) 0.81119(5) 0.0527(3) Uani 1 1 d . . . . .
O1 O 0.0510(13) 0.7352(4) 0.6844(3) 0.0409(17) Uani 1 1 d . . . . .
O2 O 0.0523(14) 0.5742(4) 0.7557(3) 0.0435(19) Uani 1 1 d . . . . .
O3 O -0.1268(16) 0.8619(5) 0.8690(5) 0.059(2) Uani 1 1 d . . . . .
O4 O -0.0969(19) 0.5977(5) 0.9809(4) 0.072(3) Uani 1 1 d . . . . .
O5 O 0.3884(14) 0.7324(4) 0.9202(3) 0.045(2) Uani 1 1 d . . . . .
O6 O 0.4251(14) 0.8112(4) 0.7708(3) 0.0428(18) Uani 1 1 d . . . . .
O7 O 0.514(2) 0.4963(4) 0.8904(5) 0.083(4) Uani 1 1 d . . . . .
O8 O 0.6075(15) 0.6262(5) 0.6409(4) 0.054(2) Uani 1 1 d . . . . .
C1 C 0.1002(16) 0.6753(5) 0.6348(5) 0.0289(19) Uani 1 1 d . . . . .
C2 C 0.1031(18) 0.5859(6) 0.6752(5) 0.034(2) Uani 1 1 d . . . . .
C3 C 0.1611(17) 0.5138(5) 0.6278(4) 0.030(2) Uani 1 1 d . . . . .
C4 C 0.2133(16) 0.5370(5) 0.5426(5) 0.0275(19) Uani 1 1 d . . . . .
H4A H 0.2489 0.4919 0.5078 0.033 Uiso 1 1 calc R U . . .
C5 C 0.216(2) 0.6246(6) 0.5042(5) 0.040(3) Uani 1 1 d . . . . .
H5A H 0.2626 0.6349 0.4457 0.048 Uiso 1 1 calc R U . . .
C6 C 0.1554(18) 0.6949(5) 0.5486(5) 0.032(2) Uani 1 1 d . . . . .
C7 C 0.157(2) 0.4191(5) 0.6694(6) 0.044(3) Uani 1 1 d . . . . .
C8 C 0.302(3) 0.3943(7) 0.7336(7) 0.066(4) Uani 1 1 d . . . . .
H8A H 0.4489 0.3777 0.7058 0.098 Uiso 1 1 calc R U . . .
H8B H 0.2596 0.3448 0.7732 0.098 Uiso 1 1 calc R U . . .
H8C H 0.2911 0.4443 0.7636 0.098 Uiso 1 1 calc R U . . .
C9 C 0.227(2) 0.3550(5) 0.6032(7) 0.056(3) Uani 1 1 d . . . . .
H9A H 0.3780 0.3525 0.5807 0.085 Uiso 1 1 calc R U . . .
H9B H 0.1436 0.3753 0.5580 0.085 Uiso 1 1 calc R U . . .
H9C H 0.2019 0.2965 0.6291 0.085 Uiso 1 1 calc R U . . .
C10 C -0.071(2) 0.4137(7) 0.7081(7) 0.046(3) Uani 1 1 d . . . . .
H10A H -0.1160 0.4495 0.7539 0.068 Uiso 1 1 calc R U . . .
H10B H -0.0817 0.3526 0.7296 0.068 Uiso 1 1 calc R U . . .
H10C H -0.1624 0.4353 0.6659 0.068 Uiso 1 1 calc R U . . .
C11 C 0.1657(19) 0.7894(5) 0.5069(5) 0.039(3) Uani 1 1 d . . . . .
C12 C -0.042(2) 0.8491(7) 0.5331(7) 0.051(3) Uani 1 1 d . . . . .
H12A H -0.0708 0.8468 0.5940 0.076 Uiso 1 1 calc R U . . .
H12B H -0.1577 0.8298 0.5150 0.076 Uiso 1 1 calc R U . . .
H12C H -0.0338 0.9092 0.5075 0.076 Uiso 1 1 calc R U . . .
C13 C 0.350(2) 0.8217(6) 0.5315(6) 0.039(2) Uani 1 1 d . . . . .
H13A H 0.3286 0.8193 0.5922 0.059 Uiso 1 1 calc R U . . .
H13B H 0.3531 0.8822 0.5056 0.059 Uiso 1 1 calc R U . . .
H13C H 0.4848 0.7842 0.5122 0.059 Uiso 1 1 calc R U . . .
C14 C 0.206(2) 0.7956(6) 0.4103(6) 0.048(3) Uani 1 1 d . . . . .
H14A H 0.0955 0.7730 0.3925 0.073 Uiso 1 1 calc R U . . .
H14B H 0.3457 0.7608 0.3915 0.073 Uiso 1 1 calc R U . . .
H14C H 0.2037 0.8569 0.3860 0.073 Uiso 1 1 calc R U . . .
C15 C -0.087(2) 0.7938(5) 0.8472(5) 0.039(2) Uani 1 1 d . . . . .
C16 C -0.073(2) 0.6344(7) 0.9156(7) 0.055(3) Uani 1 1 d . . . . .
C17 C 0.3647(18) 0.8167(6) 0.9138(6) 0.040(2) Uani 1 1 d . . . . .
C18 C 0.3863(18) 0.8631(6) 0.8297(5) 0.037(2) Uani 1 1 d . . . . .
C19 C 0.354(2) 0.9555(6) 0.8131(5) 0.040(2) Uani 1 1 d . . . . .
C20 C 0.306(2) 0.9976(5) 0.8826(5) 0.037(2) Uani 1 1 d . . . . .
H20A H 0.2832 1.0597 0.8750 0.044 Uiso 1 1 calc R U . . .
C21 C 0.2886(18) 0.9545(5) 0.9639(5) 0.035(2) Uani 1 1 d . . . . .
H21A H 0.2634 0.9887 1.0084 0.042 Uiso 1 1 calc R U . . .
C22 C 0.3064(19) 0.8623(6) 0.9840(5) 0.037(2) Uani 1 1 d . . . . .
C23 C 0.351(2) 1.0014(6) 0.7244(5) 0.040(2) Uani 1 1 d . . . . .
C24 C 0.560(2) 0.9711(7) 0.6682(6) 0.046(3) Uani 1 1 d . . . . .
H24A H 0.6761 0.9889 0.6868 0.069 Uiso 1 1 calc R U . . .
H24B H 0.5515 0.9978 0.6106 0.069 Uiso 1 1 calc R U . . .
H24C H 0.5853 0.9072 0.6709 0.069 Uiso 1 1 calc R U . . .
C25 C 0.165(2) 0.9823(7) 0.6913(6) 0.051(3) Uani 1 1 d . . . . .
H25A H 0.0311 1.0106 0.7222 0.077 Uiso 1 1 calc R U . . .
H25B H 0.1700 0.9189 0.6986 0.077 Uiso 1 1 calc R U . . .
H25C H 0.1750 1.0050 0.6320 0.077 Uiso 1 1 calc R U . . .
C26 C 0.330(2) 1.1030(6) 0.7204(6) 0.050(3) Uani 1 1 d . . . . .
H26A H 0.1901 1.1271 0.7507 0.075 Uiso 1 1 calc R U . . .
H26B H 0.3434 1.1299 0.6621 0.075 Uiso 1 1 calc R U . . .
H26C H 0.4416 1.1157 0.7459 0.075 Uiso 1 1 calc R U . . .
C27 C 0.279(2) 0.8170(7) 1.0720(5) 0.052(3) Uani 1 1 d . . . . .
C28 C 0.090(3) 0.7703(9) 1.0823(8) 0.066(4) Uani 1 1 d . . . . .
H28A H 0.0759 0.7341 1.1367 0.098 Uiso 1 1 calc R U . . .
H28B H 0.1137 0.7330 1.0380 0.098 Uiso 1 1 calc R U . . .
H28C H -0.0401 0.8138 1.0787 0.098 Uiso 1 1 calc R U . . .
C29 C 0.232(2) 0.8825(8) 1.1365(5) 0.056(3) Uani 1 1 d . . . . .
H29A H 0.2195 0.8504 1.1929 0.084 Uiso 1 1 calc R U . . .
H29B H 0.0978 0.9229 1.1303 0.084 Uiso 1 1 calc R U . . .
H29C H 0.3474 0.9157 1.1272 0.084 Uiso 1 1 calc R U . . .
C30 C 0.481(2) 0.7517(9) 1.0890(8) 0.062(4) Uani 1 1 d . . . . .
H30A H 0.4489 0.7139 1.1416 0.093 Uiso 1 1 calc R U . . .
H30B H 0.5915 0.7838 1.0927 0.093 Uiso 1 1 calc R U . . .
H30C H 0.5309 0.7156 1.0434 0.093 Uiso 1 1 calc R U . . .
C31 C 0.498(2) 0.5682(6) 0.8594(6) 0.060(4) Uani 1 1 d . . . . .
C32 C 0.554(2) 0.6453(6) 0.7094(7) 0.045(3) Uani 1 1 d . . . . .

loop_
_atom_site_aniso_label
_atom_site_aniso_U_11
_atom_site_aniso_U_22
_atom_site_aniso_U_33
_atom_site_aniso_U_23
_atom_site_aniso_U_13
_atom_site_aniso_U_12
Rh1 0.0982(8) 0.0298(4) 0.0221(4) 0.0013(3) -0.0032(5) -0.0099(5)
Rh2 0.0996(8) 0.0220(4) 0.0283(4) 0.0016(3) -0.0123(5) 0.0051(5)
O1 0.064(5) 0.033(3) 0.023(3) -0.001(2) -0.008(3) -0.005(4)
O2 0.069(5) 0.032(3) 0.021(3) 0.009(2) -0.007(3) -0.003(4)
O3 0.069(6) 0.052(4) 0.060(5) -0.026(4) -0.008(5) -0.005(5)
O4 0.119(9) 0.050(4) 0.029(3) 0.019(3) 0.001(5) -0.006(5)
O5 0.076(6) 0.024(3) 0.022(3) 0.008(2) 0.001(4) 0.001(4)
O6 0.072(5) 0.027(3) 0.023(3) -0.001(2) -0.006(4) 0.000(4)
O7 0.160(12) 0.023(3) 0.061(5) 0.006(3) -0.034(7) 0.002(5)
O8 0.071(6) 0.054(4) 0.038(4) -0.007(3) -0.012(4) -0.010(5)
C1 0.035(6) 0.029(4) 0.025(4) 0.004(3) -0.015(4) -0.008(4)
C2 0.046(6) 0.033(4) 0.024(4) 0.001(3) -0.009(5) -0.007(5)
C3 0.047(6) 0.018(3) 0.018(3) 0.011(3) -0.009(4) 0.001(4)
C4 0.031(5) 0.021(3) 0.028(4) 0.001(3) 0.004(4) -0.012(4)
C5 0.076(8) 0.029(4) 0.017(4) 0.006(3) -0.012(5) -0.019(5)
C6 0.057(7) 0.015(3) 0.023(4) 0.005(3) -0.007(4) -0.007(4)
C7 0.069(8) 0.020(4) 0.037(5) -0.001(4) -0.002(5) -0.002(5)
C8 0.115(13) 0.033(5) 0.049(7) 0.014(5) -0.042(7) -0.004(6)
C9 0.088(10) 0.013(4) 0.061(6) -0.009(4) -0.001(7) -0.001(5)
C10 0.066(8) 0.038(5) 0.031(5) 0.001(4) -0.005(5) -0.012(5)
C11 0.068(8) 0.018(4) 0.024(4) 0.008(3) -0.008(5) 0.000(4)
C12 0.062(8) 0.034(5) 0.052(6) 0.003(5) -0.009(6) -0.008(5)
C13 0.068(8) 0.020(4) 0.028(5) 0.008(4) -0.008(5) -0.012(5)
C14 0.075(9) 0.033(5) 0.031(5) 0.006(4) 0.001(5) -0.014(6)
C15 0.058(7) 0.018(4) 0.031(4) 0.002(3) -0.001(5) 0.002(5)
C16 0.080(10) 0.044(5) 0.042(6) -0.003(5) -0.011(6) -0.019(6)
C17 0.045(6) 0.040(5) 0.035(5) -0.007(4) -0.029(5) 0.011(5)
C18 0.041(6) 0.038(5) 0.026(4) 0.000(4) -0.015(4) 0.008(5)
C19 0.059(7) 0.034(4) 0.030(4) -0.007(4) -0.009(5) -0.011(5)
C20 0.055(7) 0.025(4) 0.029(4) 0.005(3) -0.009(5) -0.010(5)
C21 0.058(7) 0.026(4) 0.025(4) -0.005(3) -0.021(5) -0.004(4)
C22 0.056(7) 0.036(4) 0.017(3) -0.013(3) -0.013(4) 0.010(5)
C23 0.055(7) 0.032(4) 0.029(4) 0.006(4) 0.003(5) -0.014(5)
C24 0.053(7) 0.039(5) 0.035(5) 0.007(4) 0.004(5) -0.005(5)
C25 0.090(10) 0.039(6) 0.022(5) 0.001(4) -0.004(5) -0.014(6)
C26 0.087(10) 0.027(4) 0.033(5) 0.003(4) -0.010(6) -0.009(6)
C27 0.078(9) 0.061(6) 0.013(4) -0.011(4) -0.002(5) -0.002(7)
C28 0.100(12) 0.061(8) 0.034(6) 0.002(6) 0.008(7) -0.036(8)
C29 0.076(9) 0.072(7) 0.017(4) -0.013(4) 0.002(6) -0.011(7)
C30 0.078(10) 0.065(8) 0.036(6) 0.004(6) -0.017(6) 0.001(7)
C31 0.090(11) 0.037(5) 0.040(5) 0.002(4) -0.012(7) 0.009(6)
C32 0.046(7) 0.032(5) 0.059(6) 0.000(4) -0.027(6) 0.002(5)

loop_
_atom_type_symbol
_atom_type_description
_atom_type_scat_dispersion_real
_atom_type_scat_dispersion_imag
_atom_type_scat_source
C C 0.0033 0.0016 'International Tables Vol C Tables 4.2.6.8 and 6.1.1.4'
H H 0.0000 0.0000 'International Tables Vol C Tables 4.2.6.8 and 6.1.1.4'
O O 0.0106 0.0060 'International Tables Vol C Tables 4.2.6.8 and 6.1.1.4'
Rh Rh -1.1178 0.9187 'International Tables Vol C Tables 4.2.6.8 and 6.1.1.4'

loop_
_geom_angle_atom_site_label_1
_geom_angle_atom_site_label_2
_geom_angle_atom_site_label_3
_geom_angle
_geom_angle_site_symmetry_1
_geom_angle_site_symmetry_3
_geom_angle_publ_flag
C15 Rh1 C16 88.2(4) . . ?
C15 Rh1 O2 175.4(4) . . ?
C16 Rh1 O2 95.3(4) . . ?
C15 Rh1 O1 96.4(3) . . ?
C16 Rh1 O1 175.4(4) . . ?
O2 Rh1 O1 80.1(2) . . ?
C15 Rh1 Rh2 90.3(4) . . ?
C16 Rh1 Rh2 94.7(5) . . ?
O2 Rh1 Rh2 92.3(3) . . ?
O1 Rh1 Rh2 86.1(2) . . ?
C32 Rh2 C31 89.2(4) . . ?
C32 Rh2 O6 96.8(3) . . ?
C31 Rh2 O6 173.9(4) . . ?
C32 Rh2 O5 174.2(4) . . ?
C31 Rh2 O5 94.6(4) . . ?
O6 Rh2 O5 79.4(2) . . ?
C32 Rh2 Rh1 93.3(4) . . ?
C31 Rh2 Rh1 91.4(5) . . ?
O6 Rh2 Rh1 89.4(3) . . ?
O5 Rh2 Rh1 91.0(3) . . ?
C1 O1 Rh1 113.6(5) . . ?
C2 O2 Rh1 113.2(5) . . ?
C17 O5 Rh2 114.9(5) . . ?
C18 O6 Rh2 115.3(5) . . ?
O1 C1 C6 122.4(7) . . ?
O1 C1 C2 115.5(7) . . ?
C6 C1 C2 122.0(7) . . ?
O2 C2 C3 121.5(8) . . ?
O2 C2 C1 117.5(8) . . ?
C3 C2 C1 121.0(7) . . ?
C4 C3 C2 114.5(7) . . ?
C4 C3 C7 123.9(7) . . ?
C2 C3 C7 121.6(7) . . ?
C3 C4 C5 123.8(7) . . ?
C3 C4 H4A 118.1 . . ?
C5 C4 H4A 118.1 . . ?
C6 C5 C4 122.4(7) . . ?
C6 C5 H5A 118.8 . . ?
C4 C5 H5A 118.8 . . ?
C5 C6 C1 116.2(7) . . ?
C5 C6 C11 122.1(7) . . ?
C1 C6 C11 121.5(7) . . ?
C10 C7 C3 107.4(9) . . ?
C10 C7 C8 111.6(10) . . ?
C3 C7 C8 110.6(9) . . ?
C10 C7 C9 107.3(10) . . ?
C3 C7 C9 110.4(7) . . ?
C8 C7 C9 109.6(10) . . ?
C7 C8 H8A 109.5 . . ?
C7 C8 H8B 109.5 . . ?
H8A C8 H8B 109.5 . . ?
C7 C8 H8C 109.5 . . ?
H8A C8 H8C 109.5 . . ?
H8B C8 H8C 109.5 . . ?
C7 C9 H9A 109.5 . . ?
C7 C9 H9B 109.5 . . ?
H9A C9 H9B 109.5 . . ?
C7 C9 H9C 109.5 . . ?
H9A C9 H9C 109.5 . . ?
H9B C9 H9C 109.5 . . ?
C7 C10 H10A 109.5 . . ?
C7 C10 H10B 109.5 . . ?
H10A C10 H10B 109.5 . . ?
C7 C10 H10C 109.5 . . ?
H10A C10 H10C 109.5 . . ?
H10B C10 H10C 109.5 . . ?
C13 C11 C12 109.9(9) . . ?
C13 C11 C6 110.2(8) . . ?
C12 C11 C6 109.9(9) . . ?
C13 C11 C14 107.2(9) . . ?
C12 C11 C14 108.0(9) . . ?
C6 C11 C14 111.7(7) . . ?
C11 C12 H12A 109.5 . . ?
C11 C12 H12B 109.5 . . ?
H12A C12 H12B 109.5 . . ?
C11 C12 H12C 109.5 . . ?
H12A C12 H12C 109.5 . . ?
H12B C12 H12C 109.5 . . ?
C11 C13 H13A 109.5 . . ?
C11 C13 H13B 109.5 . . ?
H13A C13 H13B 109.5 . . ?
C11 C13 H13C 109.5 . . ?
H13A C13 H13C 109.5 . . ?
H13B C13 H13C 109.5 . . ?
C11 C14 H14A 109.5 . . ?
C11 C14 H14B 109.5 . . ?
H14A C14 H14B 109.5 . . ?
C11 C14 H14C 109.5 . . ?
H14A C14 H14C 109.5 . . ?
H14B C14 H14C 109.5 . . ?
O3 C15 Rh1 177.0(9) . . ?
O4 C16 Rh1 175.3(12) . . ?
O5 C17 C22 122.3(8) . . ?
O5 C17 C18 116.3(8) . . ?
C22 C17 C18 121.3(8) . . ?
O6 C18 C19 123.4(7) . . ?
O6 C18 C17 113.8(8) . . ?
C19 C18 C17 122.6(8) . . ?
C20 C19 C18 114.6(8) . . ?
C20 C19 C23 124.4(8) . . ?
C18 C19 C23 120.6(7) . . ?
C19 C20 C21 123.8(8) . . ?
C19 C20 H20A 118.1 . . ?
C21 C20 H20A 118.1 . . ?
C20 C21 C22 123.7(7) . . ?
C20 C21 H21A 118.1 . . ?
C22 C21 H21A 118.1 . . ?
C21 C22 C17 113.7(8) . . ?
C21 C22 C27 123.2(7) . . ?
C17 C22 C27 123.0(8) . . ?
C24 C23 C19 110.3(9) . . ?
C24 C23 C25 110.2(9) . . ?
C19 C23 C25 109.7(9) . . ?
C24 C23 C26 106.0(9) . . ?
C19 C23 C26 111.5(8) . . ?
C25 C23 C26 109.1(10) . . ?
C23 C24 H24A 109.5 . . ?
C23 C24 H24B 109.5 . . ?
H24A C24 H24B 109.5 . . ?
C23 C24 H24C 109.5 . . ?
H24A C24 H24C 109.5 . . ?
H24B C24 H24C 109.5 . . ?
C23 C25 H25A 109.5 . . ?
C23 C25 H25B 109.5 . . ?
H25A C25 H25B 109.5 . . ?
C23 C25 H25C 109.5 . . ?
H25A C25 H25C 109.5 . . ?
H25B C25 H25C 109.5 . . ?
C23 C26 H26A 109.5 . . ?
C23 C26 H26B 109.5 . . ?
H26A C26 H26B 109.5 . . ?
C23 C26 H26C 109.5 . . ?
H26A C26 H26C 109.5 . . ?
H26B C26 H26C 109.5 . . ?
C22 C27 C30 111.3(10) . . ?
C22 C27 C29 111.9(9) . . ?
C30 C27 C29 107.0(10) . . ?
C22 C27 C28 106.3(10) . . ?
C30 C27 C28 111.1(11) . . ?
C29 C27 C28 109.3(10) . . ?
C27 C28 H28A 109.5 . . ?
C27 C28 H28B 109.5 . . ?
H28A C28 H28B 109.5 . . ?
C27 C28 H28C 109.5 . . ?
H28A C28 H28C 109.5 . . ?
H28B C28 H28C 109.5 . . ?
C27 C29 H29A 109.5 . . ?
C27 C29 H29B 109.5 . . ?
H29A C29 H29B 109.5 . . ?
C27 C29 H29C 109.5 . . ?
H29A C29 H29C 109.5 . . ?
H29B C29 H29C 109.5 . . ?
C27 C30 H30A 109.5 . . ?
C27 C30 H30B 109.5 . . ?
H30A C30 H30B 109.5 . . ?
C27 C30 H30C 109.5 . . ?
H30A C30 H30C 109.5 . . ?
H30B C30 H30C 109.5 . . ?
O7 C31 Rh2 178.1(15) . . ?
O8 C32 Rh2 175.9(8) . . ?

loop_
_geom_bond_atom_site_label_1
_geom_bond_atom_site_label_2
_geom_bond_distance
_geom_bond_site_symmetry_2
_geom_bond_publ_flag
Rh1 C15 1.844(8) . ?
Rh1 C16 1.845(11) . ?
Rh1 O2 2.022(6) . ?
Rh1 O1 2.038(6) . ?
Rh1 Rh2 3.1325(16) . ?
Rh2 C32 1.818(11) . ?
Rh2 C31 1.836(10) . ?
Rh2 O6 2.001(6) . ?
Rh2 O5 2.010(6) . ?
O1 C1 1.300(10) . ?
O2 C2 1.296(10) . ?
O3 C15 1.150(10) . ?
O4 C16 1.133(12) . ?
O5 C17 1.293(11) . ?
O6 C18 1.324(11) . ?
O7 C31 1.156(12) . ?
O8 C32 1.184(12) . ?
C1 C6 1.395(11) . ?
C1 C2 1.454(11) . ?
C2 C3 1.428(12) . ?
C3 C4 1.386(10) . ?
C3 C7 1.539(11) . ?
C4 C5 1.422(11) . ?
C4 H4A 0.9500 . ?
C5 C6 1.373(12) . ?
C5 H5A 0.9500 . ?
C6 C11 1.543(10) . ?
C7 C10 1.511(18) . ?
C7 C8 1.508(17) . ?
C7 C9 1.547(13) . ?
C8 H8A 0.9800 . ?
C8 H8B 0.9800 . ?
C8 H8C 0.9800 . ?
C9 H9A 0.9800 . ?
C9 H9B 0.9800 . ?
C9 H9C 0.9800 . ?
C10 H10A 0.9800 . ?
C10 H10B 0.9800 . ?
C10 H10C 0.9800 . ?
C11 C13 1.543(16) . ?
C11 C12 1.511(16) . ?
C11 C14 1.554(12) . ?
C12 H12A 0.9800 . ?
C12 H12B 0.9800 . ?
C12 H12C 0.9800 . ?
C13 H13A 0.9800 . ?
C13 H13B 0.9800 . ?
C13 H13C 0.9800 . ?
C14 H14A 0.9800 . ?
C14 H14B 0.9800 . ?
C14 H14C 0.9800 . ?
C17 C22 1.410(11) . ?
C17 C18 1.453(12) . ?
C18 C19 1.414(13) . ?
C19 C20 1.368(12) . ?
C19 C23 1.525(12) . ?
C20 C21 1.396(11) . ?
C20 H20A 0.9500 . ?
C21 C22 1.419(12) . ?
C21 H21A 0.9500 . ?
C22 C27 1.504(12) . ?
C23 C24 1.523(15) . ?
C23 C25 1.523(18) . ?
C23 C26 1.568(12) . ?
C24 H24A 0.9800 . ?
C24 H24B 0.9800 . ?
C24 H24C 0.9800 . ?
C25 H25A 0.9800 . ?
C25 H25B 0.9800 . ?
C25 H25C 0.9800 . ?
C26 H26A 0.9800 . ?
C26 H26B 0.9800 . ?
C26 H26C 0.9800 . ?
C27 C30 1.536(19) . ?
C27 C29 1.546(13) . ?
C27 C28 1.53(2) . ?
C28 H28A 0.9800 . ?
C28 H28B 0.9800 . ?
C28 H28C 0.9800 . ?
C29 H29A 0.9800 . ?
C29 H29B 0.9800 . ?
C29 H29C 0.9800 . ?
C30 H30A 0.9800 . ?
C30 H30B 0.9800 . ?
C30 H30C 0.9800 . ?
